data_4302048
loop_
_publ_author_name
'Bradley M. Wile'
'Ryan J. Trovitch'
'Suzanne C. Bart'
'Aaron M. Tondreau'
'Emil Lobkovsky'
'Carsten Milsmann'
'Eckhard Bill'
'Karl Wieghardt'
'Paul J. Chirik'

_publ_section_title
;
Reduction Chemistry of Aryl- and Alkyl-Substituted Bis(imino)pyridine Iron
Dihalide Compounds: Molecular and Electronic Structures of [(PDI)2Fe]
Derivatives
;
_journal_name_full 'Inorganic Chemistry'
_journal_page_first 4190
_journal_page_last 4200
_journal_paper_doi 10.1021/ic801623m
_journal_volume 48
_journal_year 2009
_chemical_formula_moiety 'C30 H46 Fe N6'
_chemical_formula_sum 'C30 H46 Fe N6'
_chemical_formula_weight 546.58
_chemical_name_systematic
;
 ?
;
_space_group_IT_number 14
_symmetry_cell_setting monoclinic
_symmetry_space_group_name_Hall '-P 2ybc'
_symmetry_space_group_name_H-M 'P 1 21/c 1'
_atom_sites_solution_hydrogens geom
_atom_sites_solution_primary direct
_atom_sites_solution_secondary difmap
_audit_creation_method SHELXL-97
_cell_angle_alpha 90.00
_cell_angle_beta 119.165(2)
_cell_angle_gamma 90.00
_cell_formula_units_Z 4
_cell_length_a 9.7390(5)
_cell_length_b 16.4698(8)
_cell_length_c 20.7204(10)
_cell_measurement_reflns_used 3544
_cell_measurement_temperature 173(2)
_cell_measurement_theta_max 22.93
_cell_measurement_theta_min 2.39
_cell_volume 2902.2(3)
_computing_cell_refinement 'Bruker SAINT+'
_computing_data_collection 'Bruker APEX2'
_computing_data_reduction 'Bruker SAINT+'
_computing_molecular_graphics 'Bruker SHELXTL'
_computing_publication_material 'Bruker SHELXTL'
_computing_structure_refinement 'SHELXL-97 (Sheldrick, 1997)'
_computing_structure_solution 'SHELXS-97 (Sheldrick, 1990)'
_diffrn_ambient_temperature 173(2)
_diffrn_measured_fraction_theta_full 0.990
_diffrn_measured_fraction_theta_max 0.990
_diffrn_measurement_device_type 'Bruker X8 APEX II diffractometer'
_diffrn_measurement_method 'phi and omega scans'
_diffrn_radiation_monochromator graphite
_diffrn_radiation_source 'fine-focus sealed tube'
_diffrn_radiation_type MoK\a
_diffrn_radiation_wavelength 0.71073
_diffrn_reflns_av_R_equivalents 0.0651
_diffrn_reflns_av_sigmaI/netI 0.0679
_diffrn_reflns_limit_h_max 12
_diffrn_reflns_limit_h_min -11
_diffrn_reflns_limit_k_max 20
_diffrn_reflns_limit_k_min -16
_diffrn_reflns_limit_l_max 25
_diffrn_reflns_limit_l_min -25
_diffrn_reflns_number 26087
_diffrn_reflns_theta_full 26.37
_diffrn_reflns_theta_max 26.37
_diffrn_reflns_theta_min 1.67
_exptl_absorpt_coefficient_mu 0.549
_exptl_absorpt_correction_T_max 0.9472
_exptl_absorpt_correction_T_min 0.8104
_exptl_absorpt_correction_type multi-scan
_exptl_absorpt_process_details SADABS
_exptl_crystal_colour black
_exptl_crystal_density_diffrn 1.251
_exptl_crystal_density_method 'not measured'
_exptl_crystal_description block
_exptl_crystal_F_000 1176
_exptl_crystal_size_max 0.40
_exptl_crystal_size_mid 0.15
_exptl_crystal_size_min 0.10
_refine_diff_density_max 0.366
_refine_diff_density_min -0.355
_refine_diff_density_rms 0.055
_refine_ls_extinction_method none
_refine_ls_goodness_of_fit_ref 1.012
_refine_ls_hydrogen_treatment riding
_refine_ls_matrix_type full
_refine_ls_number_parameters 372
_refine_ls_number_reflns 5867
_refine_ls_number_restraints 1
_refine_ls_restrained_S_all 1.012
_refine_ls_R_factor_all 0.0999
_refine_ls_R_factor_gt 0.0491
_refine_ls_shift/su_max 0.333
_refine_ls_shift/su_mean 0.016
_refine_ls_structure_factor_coef Fsqd
_refine_ls_weighting_details 'calc w=1/[\s^2^(Fo^2^)+(0.0558P)^2^+0.5510P] where P=(Fo^2^+2Fc^2^)/3'
_refine_ls_weighting_scheme calc
_refine_ls_wR_factor_gt 0.1074
_refine_ls_wR_factor_ref 0.1269
_reflns_number_gt 3584
_reflns_number_total 5867
_reflns_threshold_expression >2sigma(I)
_cod_data_source_file ic801623m_si_003.cif
_cod_data_source_block bw4
_cod_depositor_comments
;
The following automatic conversions were performed:
'_symmetry_cell_setting' value 'Monoclinic' changed to 'monoclinic'
according to '/home/saulius/struct/CIF-dictionaries/cif_core.dic'
dictionary named 'cif_core.dic' version 2.4.1 from 2010-06-29.

Automatic conversion script
Id: cif_fix_enum 1527 2010-12-29 10:47:43Z saulius 
;
_cod_original_cell_volume 2902.2(2)
_cod_original_sg_symbol_H-M P2(1)/c
_cod_database_code 4302048

loop_
_symmetry_equiv_pos_as_xyz
'x, y, z'
'-x, y+1/2, -z+1/2'
'-x, -y, -z'
'x, -y-1/2, z-1/2'

loop_
_atom_site_label
_atom_site_type_symbol
_atom_site_fract_x
_atom_site_fract_y
_atom_site_fract_z
_atom_site_U_iso_or_equiv
_atom_site_adp_type
_atom_site_occupancy
_atom_site_symmetry_multiplicity
_atom_site_calc_flag
_atom_site_refinement_flags
_atom_site_disorder_assembly
_atom_site_disorder_group
Fe1 Fe 0.76231(3) 0.25407(2) 0.120929(15) 0.03159(9) Uani 1 1 d . A .
N1 N 0.87218(19) 0.33260(11) 0.06939(9) 0.0332(5) Uani 1 1 d . . .
N2 N 0.6570(2) 0.22413(11) 0.01284(9) 0.0336(5) Uani 1 1 d . . .
N3 N 0.5917(2) 0.15551(12) 0.10937(10) 0.0385(5) Uani 1 1 d . . .
N4 N 0.6114(2) 0.35402(12) 0.12801(10) 0.0371(5) Uani 1 1 d . . .
N5 N 0.8563(2) 0.28502(12) 0.22874(9) 0.0361(5) Uani 1 1 d . A .
N6 N 0.9704(2) 0.17687(11) 0.17600(10) 0.0370(5) Uani 1 1 d D . .
C1 C 0.8599(3) 0.37457(18) -0.05148(13) 0.0577(8) Uani 1 1 d . . .
H1A H 0.8891 0.4295 -0.0312 0.075 Uiso 1 1 calc R . .
H1B H 0.7699 0.3774 -0.1015 0.075 Uiso 1 1 calc R . .
H1C H 0.9491 0.3492 -0.0532 0.075 Uiso 1 1 calc R . .
C2 C 0.8158(2) 0.32404(15) -0.00229(12) 0.0389(6) Uani 1 1 d . . .
C3 C 0.6969(3) 0.26310(15) -0.03574(11) 0.0395(6) Uani 1 1 d . . .
C4 C 0.6235(3) 0.24470(18) -0.11026(13) 0.0542(8) Uani 1 1 d . . .
H4A H 0.6548 0.2704 -0.1420 0.065 Uiso 1 1 calc R . .
C5 C 0.5048(3) 0.18870(19) -0.13724(14) 0.0619(9) Uani 1 1 d . . .
H5A H 0.4523 0.1754 -0.1883 0.074 Uiso 1 1 calc R . .
C6 C 0.4608(3) 0.15099(17) -0.08970(14) 0.0541(8) Uani 1 1 d . . .
H6A H 0.3766 0.1131 -0.1091 0.065 Uiso 1 1 calc R . .
C7 C 0.5391(2) 0.16814(14) -0.01377(12) 0.0387(7) Uani 1 1 d . . .
C8 C 0.5048(2) 0.13266(14) 0.04121(13) 0.0397(7) Uani 1 1 d . . .
C9 C 0.3728(3) 0.07289(16) 0.01804(15) 0.0580(9) Uani 1 1 d . . .
H9A H 0.4157 0.0196 0.0393 0.075 Uiso 1 1 calc R . .
H9B H 0.3155 0.0688 -0.0360 0.075 Uiso 1 1 calc R . .
H9C H 0.3011 0.0913 0.0356 0.075 Uiso 1 1 calc R . .
C10 C 0.9899(2) 0.39612(14) 0.10628(12) 0.0369(6) Uani 1 1 d . . .
H10A H 1.0410 0.4086 0.0756 0.044 Uiso 1 1 calc R . .
C11 C 0.9123(3) 0.47294(15) 0.11389(15) 0.0545(8) Uani 1 1 d . . .
H11A H 0.8359 0.4928 0.0647 0.071 Uiso 1 1 calc R . .
H11B H 0.9926 0.5146 0.1397 0.071 Uiso 1 1 calc R . .
H11C H 0.8583 0.4609 0.1422 0.071 Uiso 1 1 calc R . .
C12 C 1.1141(3) 0.36713(16) 0.18113(13) 0.0492(8) Uani 1 1 d . . .
H12A H 1.0671 0.3591 0.2131 0.064 Uiso 1 1 calc R . .
H12B H 1.1980 0.4078 0.2033 0.064 Uiso 1 1 calc R . .
H12C H 1.1581 0.3157 0.1758 0.064 Uiso 1 1 calc R . .
C13 C 0.5624(3) 0.11919(17) 0.16798(13) 0.0522(8) Uani 1 1 d . . .
H13A H 0.4870 0.0731 0.1453 0.063 Uiso 1 1 calc R . .
C14 C 0.4890(4) 0.1798(2) 0.19678(16) 0.0836(11) Uani 1 1 d . . .
H14A H 0.5587 0.2269 0.2173 0.109 Uiso 1 1 calc R . .
H14B H 0.4735 0.1544 0.2355 0.109 Uiso 1 1 calc R . .
H14C H 0.3874 0.1975 0.1563 0.109 Uiso 1 1 calc R . .
C15 C 0.7089(3) 0.0865(2) 0.22944(17) 0.0930(12) Uani 1 1 d . . .
H15A H 0.7554 0.0472 0.2101 0.121 Uiso 1 1 calc R . .
H15B H 0.6855 0.0596 0.2651 0.121 Uiso 1 1 calc R . .
H15C H 0.7832 0.1310 0.2539 0.121 Uiso 1 1 calc R . .
C16 C 0.5684(3) 0.44608(17) 0.21383(15) 0.0623(8) Uani 1 1 d . . .
H16A H 0.5710 0.4972 0.1903 0.081 Uiso 1 1 calc R . .
H16B H 0.6210 0.4534 0.2676 0.081 Uiso 1 1 calc R . .
H16C H 0.4589 0.4299 0.1960 0.081 Uiso 1 1 calc R . .
C17 C 0.6524(3) 0.38049(15) 0.19470(13) 0.0425(6) Uani 1 1 d . . .
C18 C 0.7893(3) 0.34358(16) 0.25287(12) 0.0441(7) Uani 1 1 d . . .
C19 C 0.8507(3) 0.36213(19) 0.32738(14) 0.0642(9) Uani 1 1 d . . .
H19A H 0.8014 0.4016 0.3427 0.077 Uiso 1 1 calc R . .
C20 C 0.9821(3) 0.3231(2) 0.37793(14) 0.0749(10) Uani 1 1 d . . .
H20A H 1.0254 0.3346 0.4291 0.090 Uiso 1 1 calc R . .
C21 C 1.0532(3) 0.26556(19) 0.35384(13) 0.0624(9) Uani 1 1 d . A .
H21A H 1.1470 0.2393 0.3889 0.075 Uiso 1 1 calc R . .
C22 C 0.9884(3) 0.24638(15) 0.27927(12) 0.0424(7) Uani 1 1 d . . .
C23 C 1.0484(3) 0.18719(16) 0.24741(13) 0.0445(7) Uani 1 1 d . A .
C24 C 1.1957(3) 0.14244(19) 0.29653(15) 0.0661(10) Uani 1 1 d . . .
H24A H 1.1792 0.0842 0.2858 0.086 Uiso 1 1 calc R A .
H24B H 1.2242 0.1521 0.3482 0.086 Uiso 1 1 calc R . .
H24C H 1.2806 0.1616 0.2878 0.086 Uiso 1 1 calc R . .
C25 C 0.4696(3) 0.38863(16) 0.06687(13) 0.0442(7) Uani 1 1 d . . .
H25A H 0.4543 0.4446 0.0810 0.053 Uiso 1 1 calc R . .
C26 C 0.4836(3) 0.39407(16) -0.00405(13) 0.0474(7) Uani 1 1 d . . .
H26A H 0.5844 0.4191 0.0076 0.062 Uiso 1 1 calc R . .
H26B H 0.3973 0.4272 -0.0408 0.062 Uiso 1 1 calc R . .
H26C H 0.4780 0.3394 -0.0239 0.062 Uiso 1 1 calc R . .
C27 C 0.3301(3) 0.33704(18) 0.05410(16) 0.0624(9) Uani 1 1 d . . .
H27A H 0.3456 0.2814 0.0422 0.081 Uiso 1 1 calc R . .
H27B H 0.2342 0.3596 0.0130 0.081 Uiso 1 1 calc R . .
H27C H 0.3200 0.3367 0.0989 0.081 Uiso 1 1 calc R . .
C28 C 1.0234(6) 0.1208(3) 0.1352(3) 0.0428(18) Uani 0.597(6) 1 d PD A 1
H28A H 1.1261 0.0979 0.1736 0.051 Uiso 0.597(6) 1 calc PR A 1
C29 C 1.0537(8) 0.1554(5) 0.0794(4) 0.094(3) Uani 0.597(6) 1 d P A 1
H29A H 1.0901 0.1127 0.0583 0.122 Uiso 0.597(6) 1 calc PR A 1
H29B H 1.1348 0.1974 0.1016 0.122 Uiso 0.597(6) 1 calc PR A 1
H29C H 0.9568 0.1795 0.0402 0.122 Uiso 0.597(6) 1 calc PR A 1
C30 C 0.9086(7) 0.0459(4) 0.1029(4) 0.109(3) Uani 0.597(6) 1 d P A 1
H30A H 0.9458 0.0097 0.0772 0.142 Uiso 0.597(6) 1 calc PR A 1
H30B H 0.8026 0.0652 0.0681 0.142 Uiso 0.597(6) 1 calc PR A 1
H30C H 0.9060 0.0164 0.1433 0.142 Uiso 0.597(6) 1 calc PR A 1
C28' C 1.0240(10) 0.1085(6) 0.1466(5) 0.044(3) Uani 0.403(6) 1 d PD A 2
H28B H 1.1363 0.0951 0.1820 0.053 Uiso 0.403(6) 1 calc PR A 2
C29' C 1.0091(10) 0.1438(7) 0.0707(5) 0.068(3) Uani 0.403(6) 1 d P A 2
H29D H 1.0746 0.1924 0.0814 0.088 Uiso 0.403(6) 1 calc PR A 2
H29E H 0.8992 0.1577 0.0366 0.088 Uiso 0.403(6) 1 calc PR A 2
H29F H 1.0445 0.1025 0.0479 0.088 Uiso 0.403(6) 1 calc PR A 2
C30' C 0.9322(11) 0.0443(6) 0.1388(6) 0.083(4) Uani 0.403(6) 1 d P A 2
H30D H 0.9465 0.0284 0.1873 0.107 Uiso 0.403(6) 1 calc PR A 2
H30E H 0.9611 -0.0012 0.1174 0.107 Uiso 0.403(6) 1 calc PR A 2
H30F H 0.8219 0.0587 0.1062 0.107 Uiso 0.403(6) 1 calc PR A 2

loop_
_atom_site_aniso_label
_atom_site_aniso_U_11
_atom_site_aniso_U_22
_atom_site_aniso_U_33
_atom_site_aniso_U_23
_atom_site_aniso_U_13
_atom_site_aniso_U_12
Fe1 0.02691(15) 0.0350(2) 0.02194(14) -0.00252(14) 0.00338(11) -0.00119(15)
N1 0.0277(9) 0.0362(11) 0.0287(9) 0.0016(8) 0.0083(7) 0.0062(8)
N2 0.0274(9) 0.0328(11) 0.0281(9) -0.0056(8) 0.0037(8) 0.0058(8)
N3 0.0290(9) 0.0345(11) 0.0388(10) -0.0013(9) 0.0063(8) -0.0023(9)
N4 0.0306(9) 0.0390(12) 0.0374(10) -0.0068(9) 0.0131(8) -0.0057(9)
N5 0.0311(9) 0.0455(12) 0.0245(9) -0.0034(8) 0.0080(8) -0.0119(9)
N6 0.0284(9) 0.0311(11) 0.0344(10) 0.0047(8) 0.0018(8) -0.0023(8)
C1 0.0508(14) 0.081(2) 0.0394(13) 0.0115(14) 0.0207(12) 0.0031(15)
C2 0.0326(11) 0.0474(15) 0.0342(12) 0.0076(11) 0.0143(10) 0.0105(11)
C3 0.0369(11) 0.0521(16) 0.0254(10) 0.0021(10) 0.0121(9) 0.0131(11)
C4 0.0425(13) 0.082(2) 0.0273(11) -0.0031(13) 0.0090(10) 0.0132(15)
C5 0.0520(16) 0.087(2) 0.0282(13) -0.0163(14) 0.0048(12) 0.0129(16)
C6 0.0362(13) 0.0575(18) 0.0461(15) -0.0225(13) 0.0026(12) 0.0041(13)
C7 0.0268(11) 0.0363(14) 0.0370(12) -0.0074(11) 0.0028(10) 0.0097(10)
C8 0.0247(11) 0.0313(14) 0.0443(13) -0.0102(11) 0.0020(10) 0.0017(10)
C9 0.0410(14) 0.0519(18) 0.0600(17) -0.0143(14) 0.0081(13) -0.0125(13)
C10 0.0301(11) 0.0396(14) 0.0401(12) 0.0055(11) 0.0163(9) -0.0014(10)
C11 0.0386(13) 0.0427(16) 0.0737(18) -0.0106(13) 0.0206(13) -0.0070(12)
C12 0.0359(13) 0.0443(16) 0.0504(15) 0.0054(12) 0.0076(11) -0.0119(12)
C13 0.0418(13) 0.0582(18) 0.0437(14) 0.0013(13) 0.0107(12) -0.0196(13)
C14 0.104(2) 0.103(3) 0.0585(16) 0.0137(17) 0.0510(16) 0.004(2)
C15 0.0648(19) 0.108(3) 0.092(2) 0.063(2) 0.0263(17) 0.0050(19)
C16 0.0679(15) 0.0572(18) 0.0781(17) -0.0276(14) 0.0483(13) -0.0129(14)
C17 0.0416(12) 0.0405(15) 0.0527(13) -0.0164(11) 0.0287(10) -0.0129(11)
C18 0.0407(12) 0.0602(17) 0.0346(11) -0.0177(11) 0.0210(10) -0.0268(12)
C19 0.0554(15) 0.095(2) 0.0449(14) -0.0331(14) 0.0268(12) -0.0346(15)
C20 0.0644(17) 0.126(3) 0.0308(13) -0.0218(15) 0.0207(13) -0.0447(18)
C21 0.0436(14) 0.099(2) 0.0264(12) 0.0062(14) 0.0029(11) -0.0312(15)
C22 0.0339(11) 0.0552(16) 0.0253(10) 0.0024(11) 0.0045(9) -0.0183(12)
C23 0.0298(12) 0.0473(16) 0.0345(13) 0.0170(11) -0.0014(10) -0.0087(11)
C24 0.0410(15) 0.079(2) 0.0503(16) 0.0290(15) 0.0004(13) 0.0047(15)
C25 0.0346(12) 0.0408(15) 0.0535(14) -0.0016(12) 0.0184(11) 0.0079(11)
C26 0.0340(12) 0.0483(16) 0.0439(14) 0.0006(12) 0.0065(11) 0.0130(12)
C27 0.0329(13) 0.067(2) 0.0760(19) 0.0087(16) 0.0179(13) 0.0058(14)
C28 0.028(2) 0.022(3) 0.062(3) 0.011(2) 0.009(2) 0.011(2)
C29 0.132(5) 0.069(5) 0.102(5) -0.009(4) 0.073(4) 0.019(4)
C30 0.063(3) 0.079(4) 0.178(6) -0.094(4) 0.053(4) -0.038(3)
C28' 0.030(4) 0.042(5) 0.029(4) 0.009(4) -0.011(3) 0.010(4)
C29' 0.062(4) 0.098(7) 0.033(4) 0.003(4) 0.015(4) 0.065(5)
C30' 0.062(5) 0.041(5) 0.119(8) -0.057(5) 0.024(5) 0.005(4)

loop_
_atom_type_symbol
_atom_type_description
_atom_type_scat_dispersion_real
_atom_type_scat_dispersion_imag
_atom_type_scat_source
C C 0.0033 0.0016 'International Tables Vol C Tables 4.2.6.8 and 6.1.1.4'
H H 0.0000 0.0000 'International Tables Vol C Tables 4.2.6.8 and 6.1.1.4'
Fe Fe 0.3463 0.8444 'International Tables Vol C Tables 4.2.6.8 and 6.1.1.4'
N N 0.0061 0.0033 'International Tables Vol C Tables 4.2.6.8 and 6.1.1.4'

loop_
_geom_angle_atom_site_label_1
_geom_angle_atom_site_label_2
_geom_angle_atom_site_label_3
_geom_angle
_geom_angle_site_symmetry_1
_geom_angle_site_symmetry_3
_geom_angle_publ_flag
N2 Fe1 N5 176.90(8) . . ?
N2 Fe1 N6 106.14(7) . . ?
N5 Fe1 N6 76.39(8) . . ?
N2 Fe1 N3 75.88(8) . . ?
N5 Fe1 N3 102.26(8) . . ?
N6 Fe1 N3 94.85(7) . . ?
N2 Fe1 N1 73.51(7) . . ?
N5 Fe1 N1 108.36(7) . . ?
N6 Fe1 N1 92.74(7) . . ?
N3 Fe1 N1 149.37(7) . . ?
N2 Fe1 N4 104.79(7) . . ?
N5 Fe1 N4 72.74(7) . . ?
N6 Fe1 N4 149.06(7) . . ?
N3 Fe1 N4 93.58(7) . . ?
N1 Fe1 N4 94.99(7) . . ?
C2 N1 C10 117.1(2) . . ?
C2 N1 Fe1 116.11(15) . . ?
C10 N1 Fe1 126.56(14) . . ?
C7 N2 C3 119.61(19) . . ?
C7 N2 Fe1 119.15(17) . . ?
C3 N2 Fe1 121.15(14) . . ?
C8 N3 C13 119.0(2) . . ?
C8 N3 Fe1 112.38(17) . . ?
C13 N3 Fe1 128.55(14) . . ?
C17 N4 C25 117.3(2) . . ?
C17 N4 Fe1 115.89(15) . . ?
C25 N4 Fe1 126.75(15) . . ?
C22 N5 C18 118.91(19) . . ?
C22 N5 Fe1 118.81(17) . . ?
C18 N5 Fe1 122.28(14) . . ?
C23 N6 C28' 115.8(3) . . ?
C23 N6 C28 123.2(3) . . ?
C28' N6 C28 11.8(5) . . ?
C23 N6 Fe1 113.33(17) . . ?
C28' N6 Fe1 130.3(3) . . ?
C28 N6 Fe1 123.3(2) . . ?
N1 C2 C3 114.6(2) . . ?
N1 C2 C1 126.5(2) . . ?
C3 C2 C1 118.8(2) . . ?
C4 C3 N2 122.0(2) . . ?
C4 C3 C2 123.4(2) . . ?
N2 C3 C2 114.59(19) . . ?
C5 C4 C3 118.6(3) . . ?
C4 C5 C6 120.0(2) . . ?
C5 C6 C7 121.0(2) . . ?
N2 C7 C6 118.7(2) . . ?
N2 C7 C8 115.10(19) . . ?
C6 C7 C8 126.2(2) . . ?
N3 C8 C7 117.2(2) . . ?
N3 C8 C9 122.7(2) . . ?
C7 C8 C9 120.0(2) . . ?
N1 C10 C12 110.06(19) . . ?
N1 C10 C11 110.25(18) . . ?
C12 C10 C11 110.3(2) . . ?
C15 C13 N3 111.0(2) . . ?
C15 C13 C14 110.2(3) . . ?
N3 C13 C14 111.7(2) . . ?
N4 C17 C18 115.4(2) . . ?
N4 C17 C16 125.8(2) . . ?
C18 C17 C16 118.9(2) . . ?
N5 C18 C19 122.0(2) . . ?
N5 C18 C17 113.7(2) . . ?
C19 C18 C17 124.3(3) . . ?
C20 C19 C18 119.1(3) . . ?
C19 C20 C21 119.3(3) . . ?
C22 C21 C20 120.9(2) . . ?
N5 C22 C21 119.8(3) . . ?
N5 C22 C23 113.87(19) . . ?
C21 C22 C23 126.4(2) . . ?
N6 C23 C22 117.6(2) . . ?
N6 C23 C24 123.1(3) . . ?
C22 C23 C24 119.3(2) . . ?
N4 C25 C27 108.7(2) . . ?
N4 C25 C26 111.4(2) . . ?
C27 C25 C26 110.8(2) . . ?
C29 C28 N6 117.9(5) . . ?
C29 C28 C30 110.3(5) . . ?
N6 C28 C30 110.6(5) . . ?
C30' C28' N6 107.4(8) . . ?
C30' C28' C29' 115.3(8) . . ?
N6 C28' C29' 104.0(6) . . ?

loop_
_geom_bond_atom_site_label_1
_geom_bond_atom_site_label_2
_geom_bond_distance
_geom_bond_site_symmetry_2
_geom_bond_publ_flag
Fe1 N2 2.0180(17) . ?
Fe1 N5 2.0236(18) . ?
Fe1 N6 2.1846(18) . ?
Fe1 N3 2.2506(19) . ?
Fe1 N1 2.252(2) . ?
Fe1 N4 2.259(2) . ?
N1 C2 1.316(3) . ?
N1 C10 1.463(3) . ?
N2 C7 1.362(3) . ?
N2 C3 1.399(3) . ?
N3 C8 1.299(3) . ?
N3 C13 1.501(3) . ?
N4 C17 1.312(3) . ?
N4 C25 1.460(3) . ?
N5 C22 1.358(3) . ?
N5 C18 1.387(3) . ?
N6 C23 1.304(3) . ?
N6 C28' 1.491(9) . ?
N6 C28 1.503(6) . ?
C1 C2 1.531(4) . ?
C2 C3 1.431(3) . ?
C3 C4 1.382(3) . ?
C4 C5 1.367(4) . ?
C5 C6 1.397(4) . ?
C6 C7 1.403(3) . ?
C7 C8 1.457(4) . ?
C8 C9 1.500(3) . ?
C10 C12 1.506(3) . ?
C10 C11 1.521(3) . ?
C13 C15 1.476(4) . ?
C13 C14 1.509(4) . ?
C16 C17 1.520(4) . ?
C17 C18 1.426(3) . ?
C18 C19 1.391(3) . ?
C19 C20 1.357(4) . ?
C20 C21 1.401(4) . ?
C21 C22 1.391(3) . ?
C22 C23 1.450(4) . ?
C23 C24 1.488(3) . ?
C25 C27 1.513(3) . ?
C25 C26 1.543(4) . ?
C28 C29 1.444(11) . ?
C28 C30 1.578(8) . ?
C28' C30' 1.343(14) . ?
C28' C29' 1.616(15) . ?
